data_4308159
loop_
_publ_author_name
'Jos\'e Vicente'
'Pablo Gonz\'alez-Herrero'
'Mar\'ia P\'erez-Cadenas'
'Peter G. Jones'
'Delia Bautista'

_publ_section_title
;
Synthesis, Structure, and Luminescence of Di- and Trinuclear Palladium/Gold
and Platinum/Gold Complexes with
(2,7-Di-tert-butylfluoren-9-ylidene)methanedithiolate,1
;
_journal_name_full 'Inorganic Chemistry'
_journal_page_first 4718
_journal_page_last 4732
_journal_paper_doi 10.1021/ic070164h
_journal_volume 46
_journal_year 2007
_chemical_formula_sum 'C83 H129 Au2 Cl2 N2 O9 P2 Pd S2'
_chemical_formula_weight 1996.18
_chemical_name_systematic
; 
 ? 
;
_space_group_IT_number 14
_symmetry_cell_setting monoclinic
_symmetry_space_group_name_Hall '-P 2yn'
_symmetry_space_group_name_H-M 'P 1 21/n 1'
_atom_sites_solution_hydrogens geom
_atom_sites_solution_primary direct
_atom_sites_solution_secondary difmap
_audit_creation_method SHELXL-97
_cell_angle_alpha 90.00
_cell_angle_beta 112.831(2)
_cell_angle_gamma 90.00
_cell_formula_units_Z 4
_cell_length_a 22.6833(9)
_cell_length_b 14.4450(6)
_cell_length_c 28.7838(12)
_cell_measurement_reflns_used 9483
_cell_measurement_temperature 100(2)
_cell_measurement_theta_max 26.10
_cell_measurement_theta_min 2.40
_cell_volume 8692.4(6)
_computing_cell_refinement 'Bruker SAINT'
_computing_data_collection 'Bruker SMART'
_computing_data_reduction 'Bruker SAINT'
_computing_molecular_graphics 'Bruker SHELXTL'
_computing_publication_material 'Bruker SHELXTL'
_computing_structure_refinement 'SHELXL-97 (Sheldrick, 1997)'
_computing_structure_solution 'SHELXS-97 (Sheldrick, 1990)'
_diffrn_ambient_temperature 100(2)
_diffrn_detector_area_resol_mean 8.26
_diffrn_measured_fraction_theta_full 0.999
_diffrn_measured_fraction_theta_max 0.999
_diffrn_measurement_device_type 'Bruker SMART APEX'
_diffrn_measurement_method \w-scan
_diffrn_radiation_monochromator graphite
_diffrn_radiation_source 'fine-focus sealed tube'
_diffrn_radiation_type MoK\a
_diffrn_radiation_wavelength 0.71073
_diffrn_reflns_av_R_equivalents 0.0505
_diffrn_reflns_av_sigmaI/netI 0.0395
_diffrn_reflns_limit_h_max 28
_diffrn_reflns_limit_h_min -28
_diffrn_reflns_limit_k_max 18
_diffrn_reflns_limit_k_min -18
_diffrn_reflns_limit_l_max 35
_diffrn_reflns_limit_l_min -35
_diffrn_reflns_number 93921
_diffrn_reflns_theta_full 26.00
_diffrn_reflns_theta_max 26.37
_diffrn_reflns_theta_min 1.61
_exptl_absorpt_coefficient_mu 3.772
_exptl_absorpt_correction_T_max 0.8338
_exptl_absorpt_correction_T_min 0.4181
_exptl_absorpt_correction_type multi-scan
_exptl_absorpt_process_details SADABS
_exptl_crystal_colour yellow
_exptl_crystal_density_diffrn 1.525
_exptl_crystal_density_method 'not measured'
_exptl_crystal_description lath
_exptl_crystal_F_000 4052
_exptl_crystal_size_max 0.28
_exptl_crystal_size_mid 0.11
_exptl_crystal_size_min 0.05
_refine_diff_density_max 1.691
_refine_diff_density_min -0.645
_refine_diff_density_rms 0.107
_refine_ls_extinction_method none
_refine_ls_goodness_of_fit_ref 1.024
_refine_ls_hydrogen_treatment 'rigid methyls, others riding'
_refine_ls_matrix_type full
_refine_ls_number_parameters 942
_refine_ls_number_reflns 17742
_refine_ls_number_restraints 1
_refine_ls_restrained_S_all 1.025
_refine_ls_R_factor_all 0.0449
_refine_ls_R_factor_gt 0.0313
_refine_ls_shift/su_max 0.002
_refine_ls_shift/su_mean 0.000
_refine_ls_structure_factor_coef Fsqd
_refine_ls_weighting_details 'calc w=1/[\s^2^(Fo^2^)+(0.0339P)^2^+4.9326P] where P=(Fo^2^+2Fc^2^)/3'
_refine_ls_weighting_scheme calc
_refine_ls_wR_factor_gt 0.0682
_refine_ls_wR_factor_ref 0.0731
_reflns_number_gt 14396
_reflns_number_total 17742
_reflns_threshold_expression >2sigma(I)
_cod_data_source_file ic070164h-file003_5.cif
_cod_data_source_block mpd142as
_cod_database_code 4308159

loop_
_symmetry_equiv_pos_as_xyz
'x, y, z'
'-x+1/2, y+1/2, -z+1/2'
'-x, -y, -z'
'x-1/2, -y-1/2, z-1/2'

loop_
_atom_site_label
_atom_site_type_symbol
_atom_site_fract_x
_atom_site_fract_y
_atom_site_fract_z
_atom_site_U_iso_or_equiv
_atom_site_adp_type
_atom_site_occupancy
_atom_site_symmetry_multiplicity
_atom_site_calc_flag
_atom_site_refinement_flags
_atom_site_disorder_assembly
_atom_site_disorder_group
Au1 Au -0.088630(7) 0.462071(10) 0.176916(5) 0.02268(4) Uani 1 1 d . . .
Au2 Au 0.122294(7) 0.470729(10) 0.361430(5) 0.02108(4) Uani 1 1 d . . .
Pd1 Pd 0.053796(13) 0.430897(19) 0.240444(10) 0.01805(7) Uani 1 1 d . . .
S1 S -0.03483(4) 0.38805(6) 0.25446(3) 0.01919(19) Uani 1 1 d . . .
S2 S 0.04435(4) 0.54400(6) 0.29264(4) 0.02000(19) Uani 1 1 d . . .
P1 P -0.14116(5) 0.55145(7) 0.10922(4) 0.0246(2) Uani 1 1 d . . .
P2 P 0.20300(5) 0.39728(6) 0.42395(4) 0.0217(2) Uani 1 1 d . . .
N1 N 0.05666(14) 0.3309(2) 0.19083(11) 0.0209(7) Uani 1 1 d . . .
N2 N 0.13315(14) 0.4713(2) 0.22830(12) 0.0203(7) Uani 1 1 d . . .
C1 C -0.01179(18) 0.6743(2) 0.35694(14) 0.0232(8) Uani 1 1 d . . .
H1 H 0.0230 0.6697 0.3464 0.028 Uiso 1 1 calc R . .
C2 C -0.01545(18) 0.7491(2) 0.38656(14) 0.0236(8) Uani 1 1 d . . .
C3 C -0.06587(19) 0.7524(3) 0.40251(14) 0.0257(9) Uani 1 1 d . . .
H3 H -0.0681 0.8024 0.4232 0.031 Uiso 1 1 calc R . .
C4 C -0.11338(19) 0.6845(3) 0.38912(14) 0.0273(9) Uani 1 1 d . . .
H4 H -0.1473 0.6880 0.4006 0.033 Uiso 1 1 calc R . .
C4A C -0.11004(18) 0.6121(2) 0.35878(14) 0.0225(8) Uani 1 1 d . . .
C4B C -0.15359(18) 0.5345(2) 0.33639(14) 0.0216(8) Uani 1 1 d . . .
C5 C -0.21124(19) 0.5098(3) 0.33968(15) 0.0263(9) Uani 1 1 d . . .
H5 H -0.2279 0.5446 0.3598 0.032 Uiso 1 1 calc R . .
C6 C -0.24383(19) 0.4331(3) 0.31289(15) 0.0282(9) Uani 1 1 d . . .
H6 H -0.2829 0.4156 0.3154 0.034 Uiso 1 1 calc R . .
C7 C -0.22130(18) 0.3804(2) 0.28223(14) 0.0229(8) Uani 1 1 d . . .
C8 C -0.16366(17) 0.4065(2) 0.27928(14) 0.0218(8) Uani 1 1 d . . .
H8 H -0.1475 0.3725 0.2585 0.026 Uiso 1 1 calc R . .
C8A C -0.12960(17) 0.4825(2) 0.30673(13) 0.0200(8) Uani 1 1 d . . .
C9 C -0.06784(17) 0.5228(2) 0.31078(14) 0.0198(8) Uani 1 1 d . . .
C9A C -0.05891(17) 0.6069(2) 0.34296(13) 0.0207(8) Uani 1 1 d . . .
C10 C -0.02742(17) 0.4905(2) 0.29091(13) 0.0188(8) Uani 1 1 d . . .
C11 C 0.03660(19) 0.8232(3) 0.40031(15) 0.0276(9) Uani 1 1 d . . .
C12 C 0.0379(2) 0.8663(3) 0.35210(17) 0.0407(11) Uani 1 1 d . . .
H12A H 0.0488 0.8186 0.3325 0.049 Uiso 1 1 calc R . .
H12B H 0.0700 0.9157 0.3610 0.049 Uiso 1 1 calc R . .
H12C H -0.0043 0.8920 0.3319 0.049 Uiso 1 1 calc R . .
C13 C 0.10217(19) 0.7789(3) 0.42999(16) 0.0348(10) Uani 1 1 d . . .
H13A H 0.1010 0.7466 0.4595 0.042 Uiso 1 1 calc R . .
H13B H 0.1350 0.8273 0.4410 0.042 Uiso 1 1 calc R . .
H13C H 0.1123 0.7347 0.4084 0.042 Uiso 1 1 calc R . .
C14 C 0.0261(2) 0.9001(3) 0.43305(18) 0.0417(12) Uani 1 1 d . . .
H14A H -0.0135 0.9335 0.4137 0.050 Uiso 1 1 calc R . .
H14B H 0.0622 0.9433 0.4432 0.050 Uiso 1 1 calc R . .
H14C H 0.0229 0.8728 0.4631 0.050 Uiso 1 1 calc R . .
C15 C -0.25816(18) 0.2953(3) 0.25372(15) 0.0279(9) Uani 1 1 d . . .
C16 C -0.23708(19) 0.2639(3) 0.21169(15) 0.0296(9) Uani 1 1 d . . .
H16A H -0.2441 0.3142 0.1873 0.036 Uiso 1 1 calc R . .
H16B H -0.2621 0.2096 0.1947 0.036 Uiso 1 1 calc R . .
H16C H -0.1915 0.2478 0.2262 0.036 Uiso 1 1 calc R . .
C17 C -0.33027(19) 0.3141(3) 0.23051(16) 0.0347(10) Uani 1 1 d . . .
H17A H -0.3449 0.3319 0.2571 0.042 Uiso 1 1 calc R . .
H17B H -0.3528 0.2580 0.2137 0.042 Uiso 1 1 calc R . .
H17C H -0.3392 0.3644 0.2059 0.042 Uiso 1 1 calc R . .
C18 C -0.2446(2) 0.2152(3) 0.29227(17) 0.0398(11) Uani 1 1 d . . .
H18A H -0.1990 0.1993 0.3051 0.048 Uiso 1 1 calc R . .
H18B H -0.2701 0.1610 0.2758 0.048 Uiso 1 1 calc R . .
H18C H -0.2560 0.2347 0.3203 0.048 Uiso 1 1 calc R . .
C21 C 0.01170(19) 0.2664(3) 0.17100(15) 0.0279(9) Uani 1 1 d . . .
H21 H -0.0208 0.2593 0.1839 0.033 Uiso 1 1 calc R . .
C22 C 0.01122(19) 0.2095(3) 0.13217(15) 0.0286(9) Uani 1 1 d . . .
H22 H -0.0212 0.1639 0.1189 0.034 Uiso 1 1 calc R . .
C23 C 0.05776(18) 0.2187(3) 0.11253(14) 0.0241(8) Uani 1 1 d . . .
C24 C 0.10552(18) 0.2847(2) 0.13465(14) 0.0232(8) Uani 1 1 d . . .
H24 H 0.1393 0.2915 0.1232 0.028 Uiso 1 1 calc R . .
C25 C 0.10351(17) 0.3403(2) 0.17342(13) 0.0197(8) Uani 1 1 d . . .
C26 C 0.15033(17) 0.4148(2) 0.19785(13) 0.0187(8) Uani 1 1 d . . .
C27 C 0.20734(17) 0.4279(3) 0.19196(14) 0.0214(8) Uani 1 1 d . . .
H27 H 0.2183 0.3877 0.1704 0.026 Uiso 1 1 calc R . .
C28 C 0.24943(18) 0.4995(3) 0.21726(15) 0.0242(8) Uani 1 1 d . . .
C29 C 0.22934(19) 0.5575(3) 0.24674(15) 0.0271(9) Uani 1 1 d . . .
H29 H 0.2553 0.6084 0.2638 0.033 Uiso 1 1 calc R . .
C30 C 0.17202(18) 0.5416(3) 0.25138(15) 0.0248(9) Uani 1 1 d . . .
H30 H 0.1595 0.5823 0.2718 0.030 Uiso 1 1 calc R . .
C31 C 0.05767(19) 0.1560(3) 0.06971(15) 0.0285(9) Uani 1 1 d . . .
C32 C -0.0108(2) 0.1279(3) 0.03541(17) 0.0418(12) Uani 1 1 d . . .
H32A H -0.0294 0.0903 0.0546 0.050 Uiso 1 1 calc R . .
H32B H -0.0098 0.0919 0.0069 0.050 Uiso 1 1 calc R . .
H32C H -0.0368 0.1836 0.0229 0.050 Uiso 1 1 calc R . .
C33 C 0.0888(2) 0.2045(3) 0.03749(16) 0.0406(11) Uani 1 1 d . . .
H33A H 0.0665 0.2628 0.0244 0.049 Uiso 1 1 calc R . .
H33B H 0.0860 0.1643 0.0093 0.049 Uiso 1 1 calc R . .
H33C H 0.1338 0.2173 0.0582 0.049 Uiso 1 1 calc R . .
C34 C 0.0962(2) 0.0686(3) 0.09339(18) 0.0413(11) Uani 1 1 d . . .
H34A H 0.1401 0.0861 0.1149 0.050 Uiso 1 1 calc R . .
H34B H 0.0969 0.0271 0.0667 0.050 Uiso 1 1 calc R . .
H34C H 0.0763 0.0369 0.1137 0.050 Uiso 1 1 calc R . .
C35 C 0.31349(19) 0.5120(3) 0.21274(15) 0.0280(9) Uani 1 1 d . . .
C36 C 0.3037(2) 0.5133(3) 0.15708(16) 0.0342(10) Uani 1 1 d . . .
H36A H 0.2869 0.4532 0.1418 0.041 Uiso 1 1 calc R . .
H36B H 0.3446 0.5252 0.1542 0.041 Uiso 1 1 calc R . .
H36C H 0.2731 0.5621 0.1396 0.041 Uiso 1 1 calc R . .
C37 C 0.35672(19) 0.4290(3) 0.23818(17) 0.0351(10) Uani 1 1 d . . .
H37A H 0.3661 0.4296 0.2744 0.042 Uiso 1 1 calc R . .
H37B H 0.3968 0.4334 0.2329 0.042 Uiso 1 1 calc R . .
H37C H 0.3348 0.3712 0.2234 0.042 Uiso 1 1 calc R . .
C38 C 0.3468(2) 0.6019(3) 0.23748(18) 0.0386(11) Uani 1 1 d . . .
H38A H 0.3186 0.6546 0.2225 0.046 Uiso 1 1 calc R . .
H38B H 0.3866 0.6090 0.2320 0.046 Uiso 1 1 calc R . .
H38C H 0.3565 0.5997 0.2737 0.046 Uiso 1 1 calc R . .
C41 C -0.1422(2) 0.5051(3) 0.04950(15) 0.0299(9) Uani 1 1 d . . .
H41 H -0.1781 0.4595 0.0375 0.036 Uiso 1 1 calc R . .
C42 C -0.0808(2) 0.4494(3) 0.05768(16) 0.0345(10) Uani 1 1 d . . .
H42A H -0.0432 0.4909 0.0710 0.041 Uiso 1 1 calc R . .
H42B H -0.0755 0.4001 0.0829 0.041 Uiso 1 1 calc R . .
C43 C -0.0840(3) 0.4058(3) 0.00863(17) 0.0451(12) Uani 1 1 d . . .
H43A H -0.1179 0.3580 -0.0021 0.054 Uiso 1 1 calc R . .
H43B H -0.0427 0.3750 0.0144 0.054 Uiso 1 1 calc R . .
C44 C -0.0979(3) 0.4776(3) -0.03337(18) 0.0501(14) Uani 1 1 d . . .
H44A H -0.0617 0.5217 -0.0244 0.060 Uiso 1 1 calc R . .
H44B H -0.1022 0.4462 -0.0651 0.060 Uiso 1 1 calc R . .
C45 C -0.1589(3) 0.5298(3) -0.04110(17) 0.0478(13) Uani 1 1 d . . .
H45A H -0.1663 0.5773 -0.0676 0.057 Uiso 1 1 calc R . .
H45B H -0.1955 0.4862 -0.0529 0.057 Uiso 1 1 calc R . .
C46 C -0.1561(2) 0.5762(3) 0.00677(15) 0.0354(10) Uani 1 1 d . . .
H46A H -0.1974 0.6073 0.0006 0.042 Uiso 1 1 calc R . .
H46B H -0.1221 0.6240 0.0170 0.042 Uiso 1 1 calc R . .
C51 C -0.22398(19) 0.5626(3) 0.10491(16) 0.0313(10) Uani 1 1 d . . .
H51 H -0.2206 0.5958 0.1363 0.038 Uiso 1 1 calc R . .
C52 C -0.2526(2) 0.4690(3) 0.1077(2) 0.0431(12) Uani 1 1 d . . .
H52A H -0.2230 0.4347 0.1374 0.052 Uiso 1 1 calc R . .
H52B H -0.2579 0.4327 0.0772 0.052 Uiso 1 1 calc R . .
C53 C -0.3172(2) 0.4794(3) 0.11191(19) 0.0447(12) Uani 1 1 d . . .
H53A H -0.3359 0.4173 0.1114 0.054 Uiso 1 1 calc R . .
H53B H -0.3109 0.5088 0.1446 0.054 Uiso 1 1 calc R . .
C54 C -0.3633(2) 0.5367(3) 0.0698(2) 0.0500(14) Uani 1 1 d . . .
H54A H -0.4030 0.5465 0.0757 0.060 Uiso 1 1 calc R . .
H54B H -0.3746 0.5030 0.0375 0.060 Uiso 1 1 calc R . .
C55 C -0.3346(2) 0.6291(3) 0.06608(18) 0.0406(11) Uani 1 1 d . . .
H55A H -0.3294 0.6663 0.0963 0.049 Uiso 1 1 calc R . .
H55B H -0.3645 0.6627 0.0363 0.049 Uiso 1 1 calc R . .
C56 C -0.27001(19) 0.6204(3) 0.06169(16) 0.0315(10) Uani 1 1 d . . .
H56A H -0.2517 0.6828 0.0623 0.038 Uiso 1 1 calc R . .
H56B H -0.2759 0.5908 0.0292 0.038 Uiso 1 1 calc R . .
C61 C -0.10601(19) 0.6678(3) 0.11866(15) 0.0287(9) Uani 1 1 d . . .
H61 H -0.1331 0.7076 0.0899 0.034 Uiso 1 1 calc R . .
C62 C -0.03751(19) 0.6683(3) 0.12025(17) 0.0348(10) Uani 1 1 d . . .
H62A H -0.0103 0.6269 0.1475 0.042 Uiso 1 1 calc R . .
H62B H -0.0378 0.6446 0.0879 0.042 Uiso 1 1 calc R . .
C63 C -0.0100(2) 0.7650(3) 0.1293(2) 0.0468(12) Uani 1 1 d . . .
H63A H -0.0362 0.8056 0.1012 0.056 Uiso 1 1 calc R . .
H63B H 0.0339 0.7636 0.1299 0.056 Uiso 1 1 calc R . .
C64 C -0.0080(2) 0.8052(4) 0.1787(2) 0.0579(15) Uani 1 1 d . . .
H64A H 0.0092 0.8690 0.1829 0.069 Uiso 1 1 calc R . .
H64B H 0.0206 0.7674 0.2072 0.069 Uiso 1 1 calc R . .
C65 C -0.0749(2) 0.8065(4) 0.1789(2) 0.0555(15) Uani 1 1 d . . .
H65A H -0.1018 0.8508 0.1533 0.067 Uiso 1 1 calc R . .
H65B H -0.0726 0.8277 0.2123 0.067 Uiso 1 1 calc R . .
C66 C -0.1056(2) 0.7108(3) 0.16789(19) 0.0453(12) Uani 1 1 d . . .
H66A H -0.1501 0.7155 0.1656 0.054 Uiso 1 1 calc R . .
H66B H -0.0820 0.6691 0.1964 0.054 Uiso 1 1 calc R . .
C71 C 0.26431(18) 0.3662(3) 0.39977(14) 0.0234(8) Uani 1 1 d . . .
H71 H 0.2903 0.4233 0.4025 0.028 Uiso 1 1 calc R . .
C72 C 0.23432(19) 0.3414(3) 0.34325(14) 0.0291(9) Uani 1 1 d . . .
H72A H 0.2063 0.2867 0.3384 0.035 Uiso 1 1 calc R . .
H72B H 0.2076 0.3937 0.3243 0.035 Uiso 1 1 calc R . .
C73 C 0.2853(2) 0.3205(3) 0.32244(16) 0.0367(10) Uani 1 1 d . . .
H73A H 0.3097 0.3777 0.3231 0.044 Uiso 1 1 calc R . .
H73B H 0.2643 0.3004 0.2869 0.044 Uiso 1 1 calc R . .
C74 C 0.3316(2) 0.2449(3) 0.35295(15) 0.0347(10) Uani 1 1 d . . .
H74A H 0.3081 0.1861 0.3502 0.042 Uiso 1 1 calc R . .
H74B H 0.3650 0.2348 0.3394 0.042 Uiso 1 1 calc R . .
C75 C 0.36249(19) 0.2746(3) 0.40827(15) 0.0321(10) Uani 1 1 d . . .
H75A H 0.3872 0.3322 0.4109 0.038 Uiso 1 1 calc R . .
H75B H 0.3925 0.2259 0.4280 0.038 Uiso 1 1 calc R . .
C76 C 0.31170(18) 0.2909(3) 0.43027(15) 0.0261(9) Uani 1 1 d . . .
H76A H 0.3327 0.3105 0.4659 0.031 Uiso 1 1 calc R . .
H76B H 0.2883 0.2325 0.4292 0.031 Uiso 1 1 calc R . .
C81 C 0.24006(18) 0.4676(2) 0.48185(14) 0.0232(8) Uani 1 1 d . . .
H81 H 0.2456 0.4259 0.5110 0.028 Uiso 1 1 calc R . .
C82 C 0.19376(19) 0.5452(2) 0.48268(15) 0.0263(9) Uani 1 1 d . . .
H82A H 0.1874 0.5887 0.4546 0.032 Uiso 1 1 calc R . .
H82B H 0.1517 0.5180 0.4778 0.032 Uiso 1 1 calc R . .
C83 C 0.2200(2) 0.5978(3) 0.53256(16) 0.0327(10) Uani 1 1 d . . .
H83A H 0.1910 0.6499 0.5313 0.039 Uiso 1 1 calc R . .
H83B H 0.2216 0.5560 0.5603 0.039 Uiso 1 1 calc R . .
C84 C 0.2867(2) 0.6352(3) 0.54315(16) 0.0345(10) Uani 1 1 d . . .
H84A H 0.2842 0.6831 0.5179 0.041 Uiso 1 1 calc R . .
H84B H 0.3039 0.6646 0.5769 0.041 Uiso 1 1 calc R . .
C85 C 0.3315(2) 0.5586(3) 0.54133(16) 0.0340(10) Uani 1 1 d . . .
H85A H 0.3373 0.5139 0.5688 0.041 Uiso 1 1 calc R . .
H85B H 0.3739 0.5855 0.5469 0.041 Uiso 1 1 calc R . .
C86 C 0.30599(19) 0.5079(3) 0.49097(15) 0.0291(9) Uani 1 1 d . . .
H86A H 0.3357 0.4574 0.4913 0.035 Uiso 1 1 calc R . .
H86B H 0.3027 0.5513 0.4635 0.035 Uiso 1 1 calc R . .
C91 C 0.17606(19) 0.2921(2) 0.44581(15) 0.0255(9) Uani 1 1 d . . .
H91 H 0.2141 0.2626 0.4724 0.031 Uiso 1 1 calc R . .
C92 C 0.12854(19) 0.3181(3) 0.46961(15) 0.0271(9) Uani 1 1 d . . .
H92A H 0.1494 0.3609 0.4981 0.033 Uiso 1 1 calc R . .
H92B H 0.0916 0.3507 0.4444 0.033 Uiso 1 1 calc R . .
C93 C 0.1049(2) 0.2330(3) 0.48843(17) 0.0360(10) Uani 1 1 d . . .
H93A H 0.1412 0.2040 0.5161 0.043 Uiso 1 1 calc R . .
H93B H 0.0728 0.2520 0.5020 0.043 Uiso 1 1 calc R . .
C94 C 0.0752(2) 0.1628(3) 0.44669(18) 0.0436(12) Uani 1 1 d . . .
H94A H 0.0364 0.1895 0.4204 0.052 Uiso 1 1 calc R . .
H94B H 0.0625 0.1071 0.4605 0.052 Uiso 1 1 calc R . .
C95 C 0.1225(3) 0.1356(3) 0.4233(2) 0.0488(14) Uani 1 1 d . . .
H95A H 0.1018 0.0918 0.3952 0.059 Uiso 1 1 calc R . .
H95B H 0.1597 0.1039 0.4489 0.059 Uiso 1 1 calc R . .
C96 C 0.1459(2) 0.2213(3) 0.40337(18) 0.0410(12) Uani 1 1 d . . .
H96A H 0.1778 0.2021 0.3896 0.049 Uiso 1 1 calc R . .
H96B H 0.1094 0.2501 0.3758 0.049 Uiso 1 1 calc R . .
C101 C 0.0028(2) 0.5365(3) 0.51961(19) 0.0461(12) Uani 1 1 d . . .
H10A H -0.0308 0.5836 0.5041 0.055 Uiso 1 1 calc R . .
H10B H -0.0059 0.5070 0.5473 0.055 Uiso 1 1 calc R . .
C102 C 0.0655(3) 0.5844(4) 0.5416(2) 0.0565(14) Uani 1 1 d . . .
H10C H 0.0746 0.6134 0.5139 0.068 Uiso 1 1 calc R . .
H10D H 0.0991 0.5376 0.5577 0.068 Uiso 1 1 calc R . .
C103 C 0.0697(3) 0.6579(4) 0.5801(2) 0.0619(16) Uani 1 1 d . . .
H10E H 0.0436 0.7113 0.5631 0.074 Uiso 1 1 calc R . .
H10F H 0.1144 0.6774 0.5973 0.074 Uiso 1 1 calc R . .
H10G H 0.0540 0.6328 0.6047 0.074 Uiso 1 1 calc R . .
Cl1 Cl 0.27945(5) 0.20472(7) 0.14326(4) 0.0381(3) Uani 1 1 d . . .
O1 O 0.25559(16) 0.2263(2) 0.18148(13) 0.0470(8) Uani 1 1 d . . .
O2 O 0.25473(17) 0.2723(3) 0.10392(15) 0.0754(13) Uani 1 1 d . . .
O3 O 0.25878(16) 0.1128(2) 0.12478(13) 0.0552(10) Uani 1 1 d . . .
O4 O 0.34760(14) 0.2073(2) 0.16457(13) 0.0472(9) Uani 1 1 d . . .
Cl2 Cl 0.31939(5) 0.27285(7) 0.58814(4) 0.0329(2) Uani 1 1 d . . .
O5 O 0.35606(15) 0.2306(2) 0.63542(12) 0.0455(8) Uani 1 1 d . . .
O6 O 0.35748(16) 0.3358(3) 0.57406(16) 0.0731(13) Uani 1 1 d . . .
O7 O 0.2979(2) 0.2032(2) 0.54928(14) 0.0842(14) Uani 1 1 d . . .
O8 O 0.26541(15) 0.3199(2) 0.58994(12) 0.0524(9) Uani 1 1 d . . .
O9 O 0.5260(3) 0.6190(5) 0.2612(3) 0.141(3) Uani 1 1 d D . .
C111 C 0.5886(4) 0.5760(5) 0.2797(3) 0.105(3) Uani 1 1 d D . .
H11A H 0.6202 0.6159 0.3054 0.126 Uiso 1 1 calc R . .
H11B H 0.5872 0.5153 0.2953 0.126 Uiso 1 1 calc R . .
C112 C 0.6062(3) 0.5640(4) 0.2368(3) 0.078(2) Uani 1 1 d . . .
H11C H 0.5993 0.4992 0.2247 0.094 Uiso 1 1 calc R . .
H11D H 0.6517 0.5804 0.2456 0.094 Uiso 1 1 calc R . .
C113 C 0.5633(3) 0.6282(5) 0.1978(2) 0.0775(19) Uani 1 1 d . . .
H11E H 0.5826 0.6906 0.2007 0.093 Uiso 1 1 calc R . .
H11F H 0.5531 0.6040 0.1633 0.093 Uiso 1 1 calc R . .
C114 C 0.5063(3) 0.6298(4) 0.2104(3) 0.091(3) Uani 1 1 d D . .
H11G H 0.4834 0.6894 0.1999 0.109 Uiso 1 1 calc R . .
H11H H 0.4768 0.5791 0.1927 0.109 Uiso 1 1 calc R . .

loop_
_atom_site_aniso_label
_atom_site_aniso_U_11
_atom_site_aniso_U_22
_atom_site_aniso_U_33
_atom_site_aniso_U_23
_atom_site_aniso_U_13
_atom_site_aniso_U_12
Au1 0.01998(8) 0.02715(8) 0.01852(8) 0.00006(6) 0.00484(6) 0.00096(6)
Au2 0.01680(8) 0.02042(8) 0.02340(8) -0.00218(6) 0.00495(6) -0.00032(6)
Pd1 0.01522(14) 0.01851(14) 0.01987(15) -0.00245(11) 0.00621(12) -0.00050(11)
S1 0.0173(5) 0.0196(4) 0.0199(5) -0.0020(4) 0.0065(4) -0.0010(4)
S2 0.0157(4) 0.0203(5) 0.0228(5) -0.0031(4) 0.0062(4) -0.0009(4)
P1 0.0222(5) 0.0263(5) 0.0212(5) 0.0014(4) 0.0039(4) -0.0014(4)
P2 0.0213(5) 0.0182(5) 0.0251(5) 0.0010(4) 0.0085(4) 0.0001(4)
N1 0.0194(16) 0.0220(16) 0.0206(17) -0.0039(13) 0.0070(14) 0.0024(13)
N2 0.0158(16) 0.0225(16) 0.0224(17) -0.0002(13) 0.0071(13) -0.0027(13)
C1 0.022(2) 0.0234(19) 0.023(2) -0.0001(16) 0.0072(17) 0.0039(16)
C2 0.024(2) 0.0203(19) 0.021(2) -0.0008(15) 0.0034(17) 0.0034(16)
C3 0.032(2) 0.0204(19) 0.024(2) -0.0023(16) 0.0092(18) 0.0050(17)
C4 0.026(2) 0.033(2) 0.023(2) -0.0037(17) 0.0108(18) 0.0032(18)
C4A 0.021(2) 0.0235(19) 0.021(2) 0.0004(15) 0.0062(16) 0.0031(16)
C4B 0.020(2) 0.0230(19) 0.019(2) 0.0017(15) 0.0053(16) 0.0038(15)
C5 0.026(2) 0.029(2) 0.028(2) 0.0003(17) 0.0159(18) 0.0035(17)
C6 0.022(2) 0.034(2) 0.030(2) 0.0042(18) 0.0126(18) -0.0012(18)
C7 0.025(2) 0.0229(19) 0.021(2) 0.0018(15) 0.0085(17) -0.0039(16)
C8 0.022(2) 0.0241(19) 0.020(2) -0.0011(15) 0.0093(16) 0.0015(16)
C8A 0.0171(19) 0.0245(19) 0.0175(19) 0.0036(15) 0.0057(15) 0.0032(15)
C9 0.0179(19) 0.0170(18) 0.0203(19) 0.0010(14) 0.0027(16) 0.0015(15)
C9A 0.022(2) 0.0198(18) 0.0178(19) -0.0021(15) 0.0054(16) 0.0015(15)
C10 0.0186(19) 0.0196(18) 0.0168(19) 0.0006(14) 0.0053(15) 0.0000(15)
C11 0.029(2) 0.022(2) 0.031(2) -0.0058(17) 0.0105(19) 0.0003(17)
C12 0.048(3) 0.023(2) 0.051(3) 0.001(2) 0.020(2) -0.003(2)
C13 0.028(2) 0.032(2) 0.038(3) -0.0114(19) 0.005(2) -0.0027(19)
C14 0.039(3) 0.026(2) 0.057(3) -0.016(2) 0.014(2) -0.003(2)
C15 0.023(2) 0.029(2) 0.031(2) 0.0010(17) 0.0098(18) -0.0054(17)
C16 0.025(2) 0.026(2) 0.037(2) -0.0055(18) 0.0109(19) -0.0080(17)
C17 0.027(2) 0.041(3) 0.035(2) -0.007(2) 0.010(2) -0.0058(19)
C18 0.044(3) 0.032(2) 0.044(3) 0.004(2) 0.018(2) -0.007(2)
C21 0.024(2) 0.028(2) 0.033(2) -0.0061(18) 0.0131(18) -0.0045(17)
C22 0.028(2) 0.023(2) 0.035(2) -0.0115(17) 0.0125(19) -0.0076(17)
C23 0.022(2) 0.0224(19) 0.025(2) -0.0029(16) 0.0068(17) 0.0052(16)
C24 0.023(2) 0.024(2) 0.024(2) -0.0011(16) 0.0099(17) 0.0040(16)
C25 0.0147(18) 0.0234(19) 0.0195(19) 0.0015(15) 0.0049(15) 0.0029(15)
C26 0.0190(19) 0.0200(18) 0.0157(18) 0.0012(14) 0.0054(15) 0.0038(15)
C27 0.021(2) 0.0243(19) 0.019(2) 0.0041(15) 0.0079(16) 0.0013(16)
C28 0.019(2) 0.0246(19) 0.026(2) 0.0094(16) 0.0056(17) 0.0022(16)
C29 0.024(2) 0.028(2) 0.026(2) 0.0007(17) 0.0061(18) -0.0049(17)
C30 0.022(2) 0.024(2) 0.027(2) -0.0018(16) 0.0072(17) -0.0016(16)
C31 0.029(2) 0.028(2) 0.028(2) -0.0086(17) 0.0112(19) 0.0019(17)
C32 0.039(3) 0.043(3) 0.041(3) -0.019(2) 0.012(2) -0.001(2)
C33 0.054(3) 0.041(3) 0.030(2) -0.011(2) 0.019(2) 0.003(2)
C34 0.047(3) 0.031(2) 0.050(3) -0.009(2) 0.023(2) 0.008(2)
C35 0.022(2) 0.032(2) 0.031(2) 0.0058(18) 0.0105(18) 0.0000(17)
C36 0.027(2) 0.044(3) 0.035(3) 0.010(2) 0.016(2) 0.003(2)
C37 0.023(2) 0.046(3) 0.040(3) 0.013(2) 0.015(2) 0.0031(19)
C38 0.027(2) 0.044(3) 0.048(3) 0.003(2) 0.017(2) -0.009(2)
C41 0.032(2) 0.030(2) 0.024(2) -0.0027(17) 0.0060(18) -0.0078(18)
C42 0.048(3) 0.029(2) 0.026(2) -0.0003(17) 0.013(2) 0.002(2)
C43 0.071(4) 0.033(2) 0.035(3) -0.010(2) 0.025(3) -0.004(2)
C44 0.082(4) 0.044(3) 0.030(3) -0.004(2) 0.027(3) -0.002(3)
C45 0.062(3) 0.051(3) 0.025(3) 0.001(2) 0.012(2) -0.010(3)
C46 0.038(3) 0.039(2) 0.028(2) 0.0087(19) 0.011(2) 0.003(2)
C51 0.022(2) 0.034(2) 0.033(2) 0.0080(19) 0.0055(19) 0.0021(18)
C52 0.029(2) 0.035(3) 0.059(3) 0.016(2) 0.010(2) -0.005(2)
C53 0.029(2) 0.047(3) 0.053(3) 0.021(2) 0.011(2) -0.006(2)
C54 0.027(3) 0.059(3) 0.056(3) 0.020(3) 0.007(2) -0.004(2)
C55 0.030(2) 0.039(3) 0.046(3) 0.011(2) 0.008(2) 0.000(2)
C56 0.027(2) 0.029(2) 0.036(2) 0.0073(18) 0.0099(19) 0.0013(18)
C61 0.027(2) 0.027(2) 0.031(2) -0.0028(17) 0.0101(18) -0.0024(17)
C62 0.026(2) 0.037(2) 0.045(3) -0.005(2) 0.017(2) -0.0019(19)
C63 0.033(3) 0.045(3) 0.067(4) -0.005(3) 0.024(3) -0.007(2)
C64 0.043(3) 0.065(4) 0.063(4) -0.020(3) 0.018(3) -0.022(3)
C65 0.052(3) 0.058(3) 0.063(4) -0.035(3) 0.029(3) -0.021(3)
C66 0.037(3) 0.052(3) 0.053(3) -0.021(2) 0.023(2) -0.017(2)
C71 0.023(2) 0.0219(19) 0.027(2) 0.0063(16) 0.0109(17) 0.0023(16)
C72 0.025(2) 0.037(2) 0.027(2) 0.0066(18) 0.0115(18) 0.0055(18)
C73 0.031(2) 0.049(3) 0.031(2) 0.005(2) 0.014(2) 0.002(2)
C74 0.031(2) 0.046(3) 0.033(2) 0.001(2) 0.018(2) 0.006(2)
C75 0.025(2) 0.035(2) 0.036(3) 0.0078(19) 0.0130(19) 0.0079(18)
C76 0.027(2) 0.025(2) 0.027(2) 0.0062(16) 0.0111(18) 0.0059(17)
C81 0.022(2) 0.0192(19) 0.023(2) 0.0020(15) 0.0032(17) 0.0007(15)
C82 0.023(2) 0.021(2) 0.031(2) -0.0013(16) 0.0067(18) 0.0019(16)
C83 0.033(2) 0.023(2) 0.036(2) -0.0065(18) 0.007(2) 0.0022(18)
C84 0.038(3) 0.025(2) 0.033(2) -0.0024(18) 0.005(2) -0.0013(19)
C85 0.025(2) 0.030(2) 0.038(3) 0.0041(19) 0.0028(19) -0.0080(18)
C86 0.029(2) 0.022(2) 0.035(2) 0.0047(17) 0.0113(19) -0.0015(17)
C91 0.030(2) 0.0185(19) 0.033(2) 0.0007(16) 0.0189(19) -0.0001(16)
C92 0.030(2) 0.025(2) 0.030(2) -0.0062(17) 0.0151(19) -0.0055(17)
C93 0.045(3) 0.029(2) 0.042(3) -0.0057(19) 0.025(2) -0.008(2)
C94 0.064(3) 0.028(2) 0.055(3) -0.012(2) 0.041(3) -0.018(2)
C95 0.073(4) 0.023(2) 0.075(4) -0.016(2) 0.055(3) -0.018(2)
C96 0.059(3) 0.029(2) 0.051(3) -0.016(2) 0.039(3) -0.017(2)
C101 0.036(3) 0.048(3) 0.057(3) 0.007(2) 0.020(3) 0.003(2)
C102 0.049(3) 0.056(3) 0.062(4) 0.002(3) 0.019(3) -0.004(3)
C103 0.056(4) 0.050(3) 0.072(4) 0.014(3) 0.017(3) 0.009(3)
Cl1 0.0275(6) 0.0360(6) 0.0472(7) 0.0156(5) 0.0106(5) 0.0112(5)
O1 0.053(2) 0.0302(17) 0.071(2) 0.0041(16) 0.0376(19) 0.0132(15)
O2 0.051(2) 0.089(3) 0.079(3) 0.059(2) 0.018(2) 0.022(2)
O3 0.049(2) 0.047(2) 0.055(2) -0.0128(17) 0.0053(18) 0.0042(17)
O4 0.0237(16) 0.050(2) 0.065(2) 0.0231(17) 0.0140(16) 0.0091(14)
Cl2 0.0302(5) 0.0262(5) 0.0418(6) 0.0095(4) 0.0134(5) 0.0077(4)
O5 0.0411(19) 0.0447(19) 0.0432(19) 0.0179(15) 0.0081(15) 0.0080(15)
O6 0.035(2) 0.074(3) 0.110(3) 0.061(2) 0.029(2) 0.0100(19)
O7 0.134(4) 0.041(2) 0.054(2) -0.0037(19) 0.011(3) 0.024(2)
O8 0.039(2) 0.074(2) 0.048(2) 0.0164(18) 0.0216(17) 0.0311(18)
O9 0.106(5) 0.208(8) 0.130(5) -0.075(5) 0.069(5) -0.013(5)
C111 0.136(8) 0.084(5) 0.093(6) 0.002(5) 0.041(6) 0.028(5)
C112 0.050(4) 0.051(4) 0.120(6) -0.011(4) 0.018(4) 0.003(3)
C113 0.056(4) 0.079(5) 0.078(5) 0.005(4) 0.005(3) 0.005(3)
C114 0.051(4) 0.051(4) 0.142(7) -0.035(4) 0.006(4) 0.008(3)

loop_
_atom_type_symbol
_atom_type_description
_atom_type_scat_dispersion_real
_atom_type_scat_dispersion_imag
_atom_type_scat_source
C C 0.0033 0.0016 'International Tables Vol C Tables 4.2.6.8 and 6.1.1.4'
H H 0.0000 0.0000 'International Tables Vol C Tables 4.2.6.8 and 6.1.1.4'
N N 0.0061 0.0033 'International Tables Vol C Tables 4.2.6.8 and 6.1.1.4'
O O 0.0106 0.0060 'International Tables Vol C Tables 4.2.6.8 and 6.1.1.4'
P P 0.1023 0.0942 'International Tables Vol C Tables 4.2.6.8 and 6.1.1.4'
S S 0.1246 0.1234 'International Tables Vol C Tables 4.2.6.8 and 6.1.1.4'
Cl Cl 0.1484 0.1585 'International Tables Vol C Tables 4.2.6.8 and 6.1.1.4'
Pd Pd -0.9988 1.0072 'International Tables Vol C Tables 4.2.6.8 and 6.1.1.4'
Au Au -2.0133 8.8022 'International Tables Vol C Tables 4.2.6.8 and 6.1.1.4'

loop_
_geom_angle_atom_site_label_1
_geom_angle_atom_site_label_2
_geom_angle_atom_site_label_3
_geom_angle
_geom_angle_site_symmetry_1
_geom_angle_site_symmetry_3
_geom_angle_publ_flag
P1 Au1 S1 171.51(3) . . ?
P1 Au1 Pd1 132.92(3) . . ?
S1 Au1 Pd1 47.67(2) . . ?
P2 Au2 S2 174.94(3) . . ?
P2 Au2 Pd1 131.76(3) . . ?
S2 Au2 Pd1 44.38(2) . . ?
N2 Pd1 N1 79.30(12) . . ?
N2 Pd1 S1 179.11(9) . . ?
N1 Pd1 S1 101.54(9) . . ?
N2 Pd1 S2 102.78(9) . . ?
N1 Pd1 S2 176.56(9) . . ?
S1 Pd1 S2 76.36(3) . . ?
N2 Pd1 Au1 130.48(8) . . ?
N1 Pd1 Au1 89.93(8) . . ?
S1 Pd1 Au1 49.39(2) . . ?
S2 Pd1 Au1 86.63(2) . . ?
N2 Pd1 Au2 92.62(9) . . ?
N1 Pd1 Au2 137.41(8) . . ?
S1 Pd1 Au2 86.94(2) . . ?
S2 Pd1 Au2 45.61(2) . . ?
Au1 Pd1 Au2 124.413(10) . . ?
C10 S1 Pd1 89.46(12) . . ?
C10 S1 Au1 94.41(12) . . ?
Pd1 S1 Au1 82.94(3) . . ?
C10 S2 Pd1 89.39(12) . . ?
C10 S2 Au2 102.11(12) . . ?
Pd1 S2 Au2 90.01(3) . . ?
C61 P1 C41 108.63(19) . . ?
C61 P1 C51 107.65(19) . . ?
C41 P1 C51 109.1(2) . . ?
C61 P1 Au1 110.06(14) . . ?
C41 P1 Au1 114.24(14) . . ?
C51 P1 Au1 106.96(13) . . ?
C71 P2 C91 109.19(17) . . ?
C71 P2 C81 109.23(18) . . ?
C91 P2 C81 103.92(18) . . ?
C71 P2 Au2 108.07(12) . . ?
C91 P2 Au2 112.62(14) . . ?
C81 P2 Au2 113.68(12) . . ?
C21 N1 C25 119.6(3) . . ?
C21 N1 Pd1 124.3(3) . . ?
C25 N1 Pd1 115.6(2) . . ?
C30 N2 C26 118.4(3) . . ?
C30 N2 Pd1 125.8(3) . . ?
C26 N2 Pd1 115.4(2) . . ?
C9A C1 C2 119.9(4) . . ?
C3 C2 C1 118.7(3) . . ?
C3 C2 C11 122.9(3) . . ?
C1 C2 C11 118.5(3) . . ?
C2 C3 C4 122.1(3) . . ?
C4A C4 C3 118.7(4) . . ?
C4 C4A C9A 120.0(3) . . ?
C4 C4A C4B 131.5(4) . . ?
C9A C4A C4B 108.5(3) . . ?
C5 C4B C8A 120.2(3) . . ?
C5 C4B C4A 130.9(3) . . ?
C8A C4B C4A 108.9(3) . . ?
C6 C5 C4B 118.6(4) . . ?
C5 C6 C7 122.5(4) . . ?
C8 C7 C6 118.0(3) . . ?
C8 C7 C15 120.9(3) . . ?
C6 C7 C15 121.0(3) . . ?
C7 C8 C8A 120.3(3) . . ?
C4B C8A C8 120.5(3) . . ?
C4B C8A C9 108.8(3) . . ?
C8 C8A C9 130.7(3) . . ?
C10 C9 C8A 127.9(3) . . ?
C10 C9 C9A 126.7(3) . . ?
C8A C9 C9A 105.4(3) . . ?
C1 C9A C4A 120.7(3) . . ?
C1 C9A C9 131.0(3) . . ?
C4A C9A C9 108.3(3) . . ?
C9 C10 S1 128.1(3) . . ?
C9 C10 S2 127.3(3) . . ?
S1 C10 S2 104.61(19) . . ?
C2 C11 C12 109.5(3) . . ?
C2 C11 C14 112.2(3) . . ?
C12 C11 C14 108.9(3) . . ?
C2 C11 C13 109.6(3) . . ?
C12 C11 C13 108.5(4) . . ?
C14 C11 C13 107.9(3) . . ?
C16 C15 C17 108.4(3) . . ?
C16 C15 C7 112.8(3) . . ?
C17 C15 C7 111.1(3) . . ?
C16 C15 C18 108.0(3) . . ?
C17 C15 C18 109.1(3) . . ?
C7 C15 C18 107.4(3) . . ?
N1 C21 C22 121.7(4) . . ?
C23 C22 C21 120.3(4) . . ?
C22 C23 C24 117.3(3) . . ?
C22 C23 C31 120.6(3) . . ?
C24 C23 C31 122.0(3) . . ?
C25 C24 C23 119.9(4) . . ?
N1 C25 C24 121.2(3) . . ?
N1 C25 C26 114.8(3) . . ?
C24 C25 C26 124.0(3) . . ?
N2 C26 C27 120.9(3) . . ?
N2 C26 C25 114.2(3) . . ?
C27 C26 C25 125.0(3) . . ?
C26 C27 C28 121.2(4) . . ?
C29 C28 C27 116.3(4) . . ?
C29 C28 C35 122.1(4) . . ?
C27 C28 C35 121.6(4) . . ?
C30 C29 C28 120.3(4) . . ?
N2 C30 C29 122.9(4) . . ?
C23 C31 C33 111.1(3) . . ?
C23 C31 C34 107.9(3) . . ?
C33 C31 C34 109.1(3) . . ?
C23 C31 C32 111.1(3) . . ?
C33 C31 C32 108.6(4) . . ?
C34 C31 C32 109.1(3) . . ?
C28 C35 C36 109.6(3) . . ?
C28 C35 C38 112.1(3) . . ?
C36 C35 C38 108.8(3) . . ?
C28 C35 C37 108.7(3) . . ?
C36 C35 C37 108.3(3) . . ?
C38 C35 C37 109.3(3) . . ?
C46 C41 C42 111.3(4) . . ?
C46 C41 P1 115.4(3) . . ?
C42 C41 P1 111.4(3) . . ?
C43 C42 C41 111.1(4) . . ?
C42 C43 C44 112.0(4) . . ?
C45 C44 C43 110.5(4) . . ?
C46 C45 C44 111.9(4) . . ?
C45 C46 C41 110.8(4) . . ?
C52 C51 C56 111.1(3) . . ?
C52 C51 P1 111.4(3) . . ?
C56 C51 P1 117.4(3) . . ?
C51 C52 C53 111.2(4) . . ?
C54 C53 C52 112.3(4) . . ?
C53 C54 C55 111.2(4) . . ?
C54 C55 C56 112.8(4) . . ?
C55 C56 C51 110.7(3) . . ?
C62 C61 C66 108.9(3) . . ?
C62 C61 P1 112.7(3) . . ?
C66 C61 P1 110.6(3) . . ?
C63 C62 C61 110.8(3) . . ?
C62 C63 C64 112.0(4) . . ?
C63 C64 C65 110.0(4) . . ?
C64 C65 C66 111.3(4) . . ?
C65 C66 C61 113.4(4) . . ?
C76 C71 C72 111.2(3) . . ?
C76 C71 P2 114.8(3) . . ?
C72 C71 P2 111.6(3) . . ?
C73 C72 C71 111.6(3) . . ?
C72 C73 C74 111.7(3) . . ?
C75 C74 C73 109.4(3) . . ?
C74 C75 C76 111.0(3) . . ?
C75 C76 C71 110.0(3) . . ?
C86 C81 C82 110.3(3) . . ?
C86 C81 P2 115.8(3) . . ?
C82 C81 P2 109.8(3) . . ?
C83 C82 C81 110.9(3) . . ?
C84 C83 C82 111.1(4) . . ?
C85 C84 C83 111.3(3) . . ?
C84 C85 C86 111.8(3) . . ?
C85 C86 C81 109.4(3) . . ?
C92 C91 C96 110.2(3) . . ?
C92 C91 P2 109.6(2) . . ?
C96 C91 P2 112.5(3) . . ?
C93 C92 C91 111.5(3) . . ?
C94 C93 C92 111.6(4) . . ?
C93 C94 C95 110.5(4) . . ?
C94 C95 C96 111.1(4) . . ?
C91 C96 C95 110.5(4) . . ?
C102 C101 C101 115.7(5) . 3_566 ?
C101 C102 C103 114.8(5) . . ?
O4 Cl1 O2 110.4(2) . . ?
O4 Cl1 O1 109.4(2) . . ?
O2 Cl1 O1 108.0(2) . . ?
O4 Cl1 O3 109.0(2) . . ?
O2 Cl1 O3 111.4(2) . . ?
O1 Cl1 O3 108.5(2) . . ?
O6 Cl2 O8 109.5(2) . . ?
O6 Cl2 O5 110.6(2) . . ?
O8 Cl2 O5 111.2(2) . . ?
O6 Cl2 O7 106.6(3) . . ?
O8 Cl2 O7 109.0(2) . . ?
O5 Cl2 O7 109.7(2) . . ?
C114 O9 C111 108.1(6) . . ?
C112 C111 O9 107.0(6) . . ?
C111 C112 C113 104.7(6) . . ?
C114 C113 C112 101.7(6) . . ?
O9 C114 C113 108.0(5) . . ?

loop_
_geom_bond_atom_site_label_1
_geom_bond_atom_site_label_2
_geom_bond_distance
_geom_bond_site_symmetry_2
_geom_bond_publ_flag
Au1 P1 2.2543(10) . ?
Au1 S1 2.3452(9) . ?
Au1 Pd1 3.0658(3) . ?
Au2 P2 2.2714(10) . ?
Au2 S2 2.3345(9) . ?
Au2 Pd1 3.2670(3) . ?
Pd1 N2 2.047(3) . ?
Pd1 N1 2.050(3) . ?
Pd1 S1 2.2839(10) . ?
Pd1 S2 2.2851(9) . ?
S1 C10 1.784(4) . ?
S2 C10 1.785(4) . ?
P1 C61 1.835(4) . ?
P1 C41 1.837(4) . ?
P1 C51 1.841(4) . ?
P2 C71 1.836(4) . ?
P2 C91 1.838(4) . ?
P2 C81 1.852(4) . ?
N1 C21 1.335(5) . ?
N1 C25 1.346(4) . ?
N2 C30 1.340(4) . ?
N2 C26 1.361(4) . ?
C1 C9A 1.384(5) . ?
C1 C2 1.398(5) . ?
C2 C3 1.389(5) . ?
C2 C11 1.528(5) . ?
C3 C4 1.396(5) . ?
C4 C4A 1.383(5) . ?
C4A C9A 1.403(5) . ?
C4A C4B 1.468(5) . ?
C4B C5 1.394(5) . ?
C4B C8A 1.396(5) . ?
C5 C6 1.388(5) . ?
C6 C7 1.403(5) . ?
C7 C8 1.395(5) . ?
C7 C15 1.533(5) . ?
C8 C8A 1.397(5) . ?
C8A C9 1.479(5) . ?
C9 C10 1.339(5) . ?
C9 C9A 1.494(5) . ?
C11 C12 1.531(6) . ?
C11 C14 1.534(5) . ?
C11 C13 1.538(5) . ?
C15 C16 1.531(5) . ?
C15 C17 1.532(5) . ?
C15 C18 1.548(5) . ?
C21 C22 1.384(5) . ?
C22 C23 1.384(5) . ?
C23 C24 1.397(5) . ?
C23 C31 1.529(5) . ?
C24 C25 1.390(5) . ?
C25 C26 1.484(5) . ?
C26 C27 1.381(5) . ?
C27 C28 1.405(5) . ?
C28 C29 1.389(6) . ?
C28 C35 1.519(5) . ?
C29 C30 1.377(5) . ?
C31 C33 1.536(6) . ?
C31 C34 1.536(6) . ?
C31 C32 1.537(6) . ?
C35 C36 1.530(6) . ?
C35 C38 1.533(6) . ?
C35 C37 1.542(6) . ?
C41 C46 1.539(5) . ?
C41 C42 1.544(6) . ?
C42 C43 1.522(6) . ?
C43 C44 1.530(6) . ?
C44 C45 1.516(7) . ?
C45 C46 1.511(6) . ?
C51 C52 1.516(5) . ?
C51 C56 1.525(5) . ?
C52 C53 1.524(6) . ?
C53 C54 1.505(6) . ?
C54 C55 1.506(6) . ?
C55 C56 1.525(6) . ?
C61 C62 1.537(5) . ?
C61 C66 1.544(6) . ?
C62 C63 1.511(6) . ?
C63 C64 1.520(7) . ?
C64 C65 1.520(7) . ?
C65 C66 1.524(6) . ?
C71 C76 1.542(5) . ?
C71 C72 1.542(5) . ?
C72 C73 1.525(5) . ?
C73 C74 1.533(6) . ?
C74 C75 1.531(6) . ?
C75 C76 1.533(5) . ?
C81 C86 1.529(5) . ?
C81 C82 1.543(5) . ?
C82 C83 1.526(5) . ?
C83 C84 1.521(6) . ?
C84 C85 1.518(6) . ?
C85 C86 1.524(6) . ?
C91 C92 1.531(5) . ?
C91 C96 1.536(5) . ?
C92 C93 1.522(5) . ?
C93 C94 1.515(6) . ?
C94 C95 1.522(6) . ?
C95 C96 1.541(6) . ?
C101 C102 1.483(7) . ?
C101 C101 1.514(9) 3_566 ?
C102 C103 1.509(7) . ?
Cl1 O4 1.425(3) . ?
Cl1 O2 1.434(3) . ?
Cl1 O1 1.436(3) . ?
Cl1 O3 1.439(3) . ?
Cl2 O6 1.417(3) . ?
Cl2 O8 1.419(3) . ?
Cl2 O5 1.428(3) . ?
Cl2 O7 1.442(4) . ?
O9 C114 1.361(8) . ?
O9 C111 1.449(8) . ?
C111 C112 1.449(9) . ?
C112 C113 1.490(8) . ?
C113 C114 1.474(9) . ?

loop_
_geom_hbond_atom_site_label_D
_geom_hbond_atom_site_label_H
_geom_hbond_atom_site_label_A
_geom_hbond_distance_DH
_geom_hbond_distance_HA
_geom_hbond_distance_DA
_geom_hbond_angle_DHA
_geom_hbond_site_symmetry_A
C27 H27 O1 0.95 2.46 3.166(5) 131.2 .
C91 H91 O7 1.00 2.45 3.430(6) 168.2 .
C29 H29 O1 0.95 2.40 3.127(5) 133.5 2
C30 H30 Cl1 0.95 2.90 3.656(4) 137.7 2
C86 H86B O3 0.99 2.54 3.429(5) 149.8 2
C22 H22 O6 0.95 2.55 3.296(5) 135.9 4_565
C41 H41 O7 1.00 2.47 3.301(5) 140.7 4_565
